data_1560846
loop_
_publ_author_name
'Keil, Philip M.'
'Szilv\'asi, Tibor'
'Hadlington, Terrance J.'

_publ_section_title
;
 Reversible metathesis of ammonia in an acyclic germylene--Ni0 complex
;
_journal_issue 15
_journal_name_full 'Chemical Science'
_journal_page_first 5582
_journal_page_last 5590
_journal_paper_doi 10.1039/D1SC00450F
_journal_volume 12
_journal_year 2021
_chemical_formula_moiety 'C74 H78 Br6 Ge2 N2 Ni2 P2 Si2'
_chemical_formula_sum 'C74 H78 Br6 Ge2 N2 Ni2 P2 Si2'
_chemical_formula_weight 1855.56
_space_group_crystal_system monoclinic
_space_group_IT_number 15
_space_group_name_Hall '-C 2yc'
_space_group_name_H-M_alt 'C 1 2/c 1'
_atom_sites_solution_hydrogens geom
_audit_creation_method SHELXL-2018/3
_audit_update_record
;
2021-01-19 deposited with the CCDC.	2021-03-05 downloaded from the CCDC.
;
_cell_angle_alpha 90
_cell_angle_beta 101.59(3)
_cell_angle_gamma 90
_cell_formula_units_Z 4
_cell_length_a 40.613(8)
_cell_length_b 9.870(2)
_cell_length_c 23.160(5)
_cell_measurement_reflns_used 2000
_cell_measurement_temperature 150(2)
_cell_measurement_theta_max 32.5
_cell_measurement_theta_min 1.92
_cell_volume 9094(3)
_computing_structure_refinement 'SHELXL-2018/3 (Sheldrick, 2018)'
_diffrn_ambient_temperature 150(2)
_diffrn_detector Pilatus300K
_diffrn_detector_area_resol_mean 5.81
_diffrn_measured_fraction_theta_full 0.995
_diffrn_measured_fraction_theta_max 0.995
_diffrn_measurement_device_type 'STOE StadiVari'
_diffrn_measurement_method '\w scans'
_diffrn_radiation_collimation '0.6 mm diameter'
_diffrn_radiation_monochromator 'Graded multilayer mirror'
_diffrn_radiation_type 'Mo K\a'
_diffrn_radiation_wavelength 0.71073
_diffrn_reflns_av_R_equivalents 0.0897
_diffrn_reflns_av_unetI/netI 0.0493
_diffrn_reflns_Laue_measured_fraction_full 0.995
_diffrn_reflns_Laue_measured_fraction_max 0.995
_diffrn_reflns_number 8903
_diffrn_reflns_point_group_measured_fraction_full 0.995
_diffrn_reflns_point_group_measured_fraction_max 0.995
_diffrn_reflns_theta_full 25.242
_diffrn_reflns_theta_max 25.998
_diffrn_reflns_theta_min 2.716
_diffrn_source 'Genix 3D HF Mo'
_diffrn_source_current 1.000
_diffrn_source_power 0.050
_diffrn_source_voltage 50
_exptl_absorpt_coefficient_mu 3.795
_exptl_absorpt_correction_T_max 1.000
_exptl_absorpt_correction_T_min 0.833
_exptl_absorpt_correction_type empirical
_exptl_absorpt_process_details 'STOE X-AREA 1.76'
_exptl_crystal_colour red-brown
_exptl_crystal_density_diffrn 1.355
_exptl_crystal_description rod
_exptl_crystal_F_000 3696
_exptl_crystal_size_max 0.28
_exptl_crystal_size_mid 0.04
_exptl_crystal_size_min 0.03
_platon_squeeze_details
;
The unit cell contains 16 toluene molecules (4 per asymmetric unit) which have been treated
as a diffuse contribution to the overall scattering without specific atom
positions by SQUEEZE/PLATON.
;
_refine_diff_density_max 0.662
_refine_diff_density_min -0.706
_refine_diff_density_rms 0.121
_refine_ls_extinction_method none
_refine_ls_goodness_of_fit_ref 0.970
_refine_ls_hydrogen_treatment constr
_refine_ls_matrix_type full
_refine_ls_number_parameters 410
_refine_ls_number_reflns 8903
_refine_ls_number_restraints 0
_refine_ls_restrained_S_all 0.970
_refine_ls_R_factor_all 0.0785
_refine_ls_R_factor_gt 0.0470
_refine_ls_shift/su_max 0.002
_refine_ls_shift/su_mean 0.000
_refine_ls_structure_factor_coef Fsqd
_refine_ls_weighting_details 'w=1/[\s^2^(Fo^2^)+(0.0939P)^2^] where P=(Fo^2^+2Fc^2^)/3'
_refine_ls_weighting_scheme calc
_refine_ls_wR_factor_gt 0.1270
_refine_ls_wR_factor_ref 0.1402
_reflns_Friedel_coverage 0.000
_reflns_number_gt 6105
_reflns_number_total 8903
_reflns_threshold_expression 'I > 2\s(I)'
_cod_data_source_file d1sc00450f2.cif
_cod_data_source_block compound_2
_cod_depositor_comments 'Adding full bibliography for 1560843--1560857.cif.'
_cod_original_sg_symbol_H-M 'C 2/c'
_cod_database_code 1560846
_shelx_shelxl_version_number 2018/3
_shelx_space_group_comment
;
The symmetry employed for this shelxl refinement is uniquely defined
by the following loop, which should always be used as a source of
symmetry information in preference to the above space-group names.
They are only intended as comments.
;

loop_
_space_group_symop_operation_xyz
'x, y, z'
'-x, y, -z+1/2'
'x+1/2, y+1/2, z'
'-x+1/2, y+1/2, -z+1/2'
'-x, -y, -z'
'x, -y, z-1/2'
'-x+1/2, -y+1/2, -z'
'x+1/2, -y+1/2, z-1/2'

loop_
_atom_site_label
_atom_site_type_symbol
_atom_site_fract_x
_atom_site_fract_y
_atom_site_fract_z
_atom_site_U_iso_or_equiv
_atom_site_adp_type
_atom_site_occupancy
_atom_site_site_symmetry_order
_atom_site_calc_flag
_atom_site_refinement_flags_posn
_atom_site_refinement_flags_adp
_atom_site_refinement_flags_occupancy
_atom_site_disorder_assembly
_atom_site_disorder_group
Ge1 Ge 0.58954(2) 0.68830(5) 0.30205(2) 0.02560(14) Uani 1 1 d . . . . .
Br3 Br 0.51383(2) 0.59783(6) 0.32094(3) 0.04359(16) Uani 1 1 d . . . . .
Br2 Br 0.59672(2) 0.92119(5) 0.32427(3) 0.04368(16) Uani 1 1 d . . . . .
Br1 Br 0.59656(2) 0.60222(6) 0.39753(3) 0.04530(17) Uani 1 1 d . . . . .
Ni1 Ni 0.53867(2) 0.65245(6) 0.24114(3) 0.02715(16) Uani 1 1 d . . . . .
P1 P 0.55819(3) 0.72918(13) 0.16697(6) 0.0281(3) Uani 1 1 d . . . . .
Si1 Si 0.63905(3) 0.68659(13) 0.21350(6) 0.0260(3) Uani 1 1 d . . . . .
N1 N 0.62871(9) 0.6317(4) 0.27939(17) 0.0248(8) Uani 1 1 d . . . . .
C1 C 0.64674(11) 0.5194(5) 0.3106(2) 0.0271(10) Uani 1 1 d . . . . .
C13 C 0.67527(11) 0.8104(4) 0.2231(2) 0.0295(11) Uani 1 1 d . . . . .
C2 C 0.67574(12) 0.5447(5) 0.3549(2) 0.0338(11) Uani 1 1 d . . . . .
C26 C 0.55263(12) 0.6145(5) 0.1036(2) 0.0333(11) Uani 1 1 d . . . . .
C25 C 0.60151(11) 0.7891(5) 0.1751(2) 0.0278(10) Uani 1 1 d . . . . .
H25A H 0.602686 0.877289 0.195841 0.033 Uiso 1 1 calc R U . . .
H25B H 0.605122 0.808402 0.134916 0.033 Uiso 1 1 calc R U . . .
C6 C 0.63525(12) 0.3862(5) 0.2971(2) 0.0338(12) Uani 1 1 d . . . . .
C32 C 0.53211(12) 0.8795(5) 0.1434(2) 0.0348(12) Uani 1 1 d . . . . .
C19 C 0.65223(12) 0.5435(5) 0.1702(2) 0.0314(11) Uani 1 1 d . . . . .
C20 C 0.67953(12) 0.4624(5) 0.1944(2) 0.0365(12) Uani 1 1 d . . . . .
H20 H 0.689844 0.475132 0.234635 0.044 Uiso 1 1 calc R U . . .
C18 C 0.70298(12) 0.7874(5) 0.1968(2) 0.0339(11) Uani 1 1 d . . . . .
H18 H 0.704024 0.706859 0.174763 0.041 Uiso 1 1 calc R U . . .
C10 C 0.60370(13) 0.3523(5) 0.2528(3) 0.0372(12) Uani 1 1 d . . . . .
H10 H 0.595945 0.436852 0.230399 0.045 Uiso 1 1 calc R U . . .
C7 C 0.68775(13) 0.6872(6) 0.3737(2) 0.0383(12) Uani 1 1 d . . . . .
H7 H 0.671990 0.753054 0.349591 0.046 Uiso 1 1 calc R U . . .
C5 C 0.65431(15) 0.2794(5) 0.3280(3) 0.0442(14) Uani 1 1 d . . . . .
H5 H 0.647062 0.188488 0.320152 0.053 Uiso 1 1 calc R U . . .
C21 C 0.69232(14) 0.3643(6) 0.1626(3) 0.0421(13) Uani 1 1 d . . . . .
H21 H 0.710980 0.310715 0.180727 0.051 Uiso 1 1 calc R U . . .
C16 C 0.72800(13) 0.9998(6) 0.2342(3) 0.0468(14) Uani 1 1 d . . . . .
H16 H 0.745877 1.063385 0.238253 0.056 Uiso 1 1 calc R U . . .
C14 C 0.67492(13) 0.9297(5) 0.2544(3) 0.0388(12) Uani 1 1 d . . . . .
H14 H 0.656508 0.947573 0.272916 0.047 Uiso 1 1 calc R U . . .
C27 C 0.54552(13) 0.4780(6) 0.1094(3) 0.0408(13) Uani 1 1 d . . . . .
H27 H 0.542858 0.444350 0.146645 0.049 Uiso 1 1 calc R U . . .
C17 C 0.72904(13) 0.8815(6) 0.2026(3) 0.0438(14) Uani 1 1 d . . . . .
H17 H 0.747704 0.864218 0.184705 0.053 Uiso 1 1 calc R U . . .
C3 C 0.69381(14) 0.4354(6) 0.3825(3) 0.0464(14) Uani 1 1 d . . . . .
H3 H 0.713827 0.450544 0.410971 0.056 Uiso 1 1 calc R U . . .
C31 C 0.55668(14) 0.6610(6) 0.0487(2) 0.0430(13) Uani 1 1 d . . . . .
H31 H 0.562365 0.753191 0.044005 0.052 Uiso 1 1 calc R U . . .
C24 C 0.63815(13) 0.5220(6) 0.1102(2) 0.0411(13) Uani 1 1 d . . . . .
H24 H 0.619549 0.575436 0.091721 0.049 Uiso 1 1 calc R U . . .
C15 C 0.70085(14) 1.0241(5) 0.2596(3) 0.0465(14) Uani 1 1 d . . . . .
H15 H 0.699710 1.105824 0.280773 0.056 Uiso 1 1 calc R U . . .
C4 C 0.68285(15) 0.3041(6) 0.3689(3) 0.0512(16) Uani 1 1 d . . . . .
H4 H 0.695425 0.230243 0.388274 0.061 Uiso 1 1 calc R U . . .
C30 C 0.55244(15) 0.5728(7) 0.0004(3) 0.0533(16) Uani 1 1 d . . . . .
H30 H 0.554713 0.605362 -0.037173 0.064 Uiso 1 1 calc R U . . .
C9 C 0.68700(16) 0.7116(7) 0.4388(3) 0.0549(16) Uani 1 1 d . . . . .
H9A H 0.664384 0.692987 0.445604 0.082 Uiso 1 1 calc R U . . .
H9B H 0.692956 0.806029 0.448967 0.082 Uiso 1 1 calc R U . . .
H9C H 0.703182 0.651291 0.463408 0.082 Uiso 1 1 calc R U . . .
C11 C 0.57565(15) 0.3082(6) 0.2859(3) 0.0562(17) Uani 1 1 d . . . . .
H11A H 0.581950 0.222201 0.306267 0.084 Uiso 1 1 calc R U . . .
H11B H 0.554441 0.296764 0.257436 0.084 Uiso 1 1 calc R U . . .
H11C H 0.572910 0.377830 0.314684 0.084 Uiso 1 1 calc R U . . .
C29 C 0.54507(15) 0.4404(7) 0.0076(3) 0.0551(16) Uani 1 1 d . . . . .
H29 H 0.541784 0.380847 -0.025279 0.066 Uiso 1 1 calc R U . . .
C22 C 0.67739(16) 0.3450(6) 0.1033(3) 0.0537(16) Uani 1 1 d . . . . .
H22 H 0.685628 0.276942 0.080919 0.064 Uiso 1 1 calc R U . . .
C12 C 0.60885(15) 0.2437(6) 0.2080(3) 0.0514(15) Uani 1 1 d . . . . .
H12A H 0.626660 0.272611 0.187793 0.077 Uiso 1 1 calc R U . . .
H12B H 0.587882 0.231104 0.179068 0.077 Uiso 1 1 calc R U . . .
H12C H 0.615282 0.157986 0.228576 0.077 Uiso 1 1 calc R U . . .
C8 C 0.72304(14) 0.7143(7) 0.3626(3) 0.0509(15) Uani 1 1 d . . . . .
H8A H 0.738973 0.650992 0.385964 0.076 Uiso 1 1 calc R U . . .
H8B H 0.729657 0.807469 0.374219 0.076 Uiso 1 1 calc R U . . .
H8C H 0.723122 0.701888 0.320690 0.076 Uiso 1 1 calc R U . . .
C23 C 0.65090(16) 0.4245(6) 0.0778(3) 0.0539(16) Uani 1 1 d . . . . .
H23 H 0.641121 0.412755 0.037227 0.065 Uiso 1 1 calc R U . . .
C28 C 0.54230(15) 0.3915(6) 0.0625(3) 0.0526(16) Uani 1 1 d . . . . .
H28 H 0.538158 0.297953 0.067591 0.063 Uiso 1 1 calc R U . . .
C37 C 0.53327(17) 0.9862(6) 0.1810(3) 0.0628(19) Uani 1 1 d . . . . .
H37 H 0.549168 0.984286 0.217201 0.075 Uiso 1 1 calc R U . . .
C33 C 0.50863(19) 0.8844(8) 0.0893(3) 0.073(2) Uani 1 1 d . . . . .
H33 H 0.507062 0.810678 0.062461 0.088 Uiso 1 1 calc R U . . .
C36 C 0.51236(19) 1.0965(7) 0.1687(4) 0.079(2) Uani 1 1 d . . . . .
H36 H 0.513031 1.166860 0.196923 0.094 Uiso 1 1 calc R U . . .
C35 C 0.49056(18) 1.1038(8) 0.1154(4) 0.073(2) Uani 1 1 d . . . . .
H35 H 0.477038 1.182171 0.105240 0.087 Uiso 1 1 calc R U . . .
C34 C 0.48827(19) 0.9941(10) 0.0754(3) 0.086(3) Uani 1 1 d . . . . .
H34 H 0.472572 0.997093 0.038970 0.104 Uiso 1 1 calc R U . . .

loop_
_atom_site_aniso_label
_atom_site_aniso_U_11
_atom_site_aniso_U_22
_atom_site_aniso_U_33
_atom_site_aniso_U_23
_atom_site_aniso_U_13
_atom_site_aniso_U_12
Ge1 0.0223(2) 0.0304(3) 0.0255(3) 0.0026(2) 0.0082(2) 0.00206(19)
Br3 0.0239(3) 0.0740(4) 0.0355(3) 0.0141(3) 0.0122(2) 0.0074(2)
Br2 0.0483(3) 0.0369(3) 0.0492(4) -0.0056(2) 0.0178(3) 0.0006(2)
Br1 0.0373(3) 0.0651(4) 0.0354(3) 0.0128(3) 0.0118(2) 0.0026(3)
Ni1 0.0212(3) 0.0359(3) 0.0262(4) 0.0008(3) 0.0092(2) 0.0004(2)
P1 0.0222(6) 0.0373(7) 0.0254(7) 0.0031(5) 0.0062(5) 0.0019(5)
Si1 0.0219(6) 0.0303(6) 0.0272(7) 0.0021(5) 0.0083(5) 0.0012(5)
N1 0.0190(18) 0.0274(19) 0.028(2) 0.0046(16) 0.0054(16) 0.0018(15)
C1 0.025(2) 0.035(2) 0.024(3) 0.007(2) 0.0104(19) 0.0053(19)
C13 0.024(2) 0.030(2) 0.035(3) 0.008(2) 0.005(2) -0.0012(19)
C2 0.031(3) 0.046(3) 0.026(3) 0.007(2) 0.009(2) 0.006(2)
C26 0.023(2) 0.056(3) 0.021(3) -0.002(2) 0.007(2) 0.003(2)
C25 0.024(2) 0.036(3) 0.024(3) 0.005(2) 0.0057(19) -0.0010(19)
C6 0.032(3) 0.033(3) 0.039(3) 0.009(2) 0.012(2) 0.008(2)
C32 0.022(2) 0.044(3) 0.038(3) 0.009(2) 0.005(2) 0.004(2)
C19 0.031(3) 0.033(2) 0.034(3) -0.004(2) 0.016(2) -0.003(2)
C20 0.032(3) 0.044(3) 0.036(3) 0.004(2) 0.014(2) 0.005(2)
C18 0.031(3) 0.040(3) 0.033(3) 0.004(2) 0.010(2) -0.004(2)
C10 0.036(3) 0.028(2) 0.048(4) 0.003(2) 0.009(2) -0.003(2)
C7 0.032(3) 0.052(3) 0.030(3) -0.003(2) 0.004(2) 0.000(2)
C5 0.051(3) 0.034(3) 0.051(4) 0.012(2) 0.018(3) 0.013(2)
C21 0.040(3) 0.045(3) 0.046(4) -0.001(3) 0.020(3) 0.009(2)
C16 0.033(3) 0.052(3) 0.058(4) 0.003(3) 0.014(3) -0.008(2)
C14 0.030(3) 0.042(3) 0.047(4) 0.000(2) 0.012(2) -0.003(2)
C27 0.038(3) 0.050(3) 0.039(3) -0.006(3) 0.020(2) -0.001(2)
C17 0.027(3) 0.060(4) 0.047(4) 0.003(3) 0.013(2) -0.006(2)
C3 0.036(3) 0.063(4) 0.037(3) 0.009(3) 0.001(2) 0.022(3)
C31 0.040(3) 0.056(3) 0.032(3) 0.001(3) 0.007(2) 0.001(3)
C24 0.035(3) 0.051(3) 0.037(3) -0.003(2) 0.008(2) 0.007(2)
C15 0.040(3) 0.034(3) 0.067(4) -0.003(3) 0.013(3) -0.006(2)
C4 0.048(4) 0.052(4) 0.055(4) 0.015(3) 0.012(3) 0.027(3)
C30 0.044(3) 0.087(5) 0.030(3) 0.000(3) 0.009(3) 0.011(3)
C9 0.048(4) 0.082(5) 0.035(4) -0.006(3) 0.008(3) -0.006(3)
C11 0.043(3) 0.042(3) 0.088(5) -0.010(3) 0.023(3) -0.009(3)
C29 0.046(3) 0.067(4) 0.056(4) -0.024(3) 0.018(3) -0.012(3)
C22 0.056(4) 0.048(3) 0.064(5) -0.012(3) 0.028(3) 0.012(3)
C12 0.048(3) 0.046(3) 0.061(4) -0.008(3) 0.012(3) -0.009(3)
C8 0.035(3) 0.072(4) 0.046(4) 0.000(3) 0.010(3) -0.006(3)
C23 0.057(4) 0.068(4) 0.038(4) -0.020(3) 0.012(3) 0.004(3)
C28 0.049(4) 0.058(4) 0.056(4) -0.019(3) 0.023(3) -0.013(3)
C37 0.059(4) 0.055(4) 0.065(5) -0.008(3) -0.010(3) 0.020(3)
C33 0.063(5) 0.091(5) 0.059(5) -0.003(4) -0.004(4) 0.036(4)
C36 0.059(5) 0.050(4) 0.118(7) -0.015(4) -0.004(5) 0.017(3)
C35 0.054(4) 0.069(5) 0.094(6) 0.027(4) 0.011(4) 0.030(4)
C34 0.065(5) 0.132(7) 0.053(5) 0.015(5) -0.011(4) 0.043(5)

loop_
_atom_type_symbol
_atom_type_description
_atom_type_scat_dispersion_real
_atom_type_scat_dispersion_imag
_atom_type_scat_source
C C 0.0033 0.0016 'International Tables Vol C Tables 4.2.6.8 and 6.1.1.4'
H H 0.0000 0.0000 'International Tables Vol C Tables 4.2.6.8 and 6.1.1.4'
N N 0.0061 0.0033 'International Tables Vol C Tables 4.2.6.8 and 6.1.1.4'
Si Si 0.0817 0.0704 'International Tables Vol C Tables 4.2.6.8 and 6.1.1.4'
P P 0.1023 0.0942 'International Tables Vol C Tables 4.2.6.8 and 6.1.1.4'
Ni Ni 0.3393 1.1124 'International Tables Vol C Tables 4.2.6.8 and 6.1.1.4'
Ge Ge 0.1547 1.8001 'International Tables Vol C Tables 4.2.6.8 and 6.1.1.4'
Br Br -0.2901 2.4595 'International Tables Vol C Tables 4.2.6.8 and 6.1.1.4'

loop_
_geom_angle_atom_site_label_1
_geom_angle_atom_site_label_2
_geom_angle_atom_site_label_3
_geom_angle
_geom_angle_site_symmetry_1
_geom_angle_site_symmetry_3
_geom_angle_publ_flag
N1 Ge1 Ni1 119.91(12) . . ?
N1 Ge1 Br1 102.10(12) . . ?
Ni1 Ge1 Br1 116.91(4) . . ?
N1 Ge1 Br2 106.19(12) . . ?
Ni1 Ge1 Br2 110.03(3) . . ?
Br1 Ge1 Br2 99.31(3) . . ?
Ni1 Br3 Ni1 86.96(3) . 2_655 ?
P1 Ni1 Ge1 90.35(4) . . ?
P1 Ni1 Br3 172.22(5) . . ?
Ge1 Ni1 Br3 91.60(3) . . ?
P1 Ni1 Br3 91.51(5) . 2_655 ?
Ge1 Ni1 Br3 175.82(3) . 2_655 ?
Br3 Ni1 Br3 87.06(4) . 2_655 ?
C25 P1 C26 104.1(2) . . ?
C25 P1 C32 104.7(2) . . ?
C26 P1 C32 106.8(2) . . ?
C25 P1 Ni1 121.88(16) . . ?
C26 P1 Ni1 114.44(17) . . ?
C32 P1 Ni1 103.70(17) . . ?
N1 Si1 C19 112.2(2) . . ?
N1 Si1 C13 114.6(2) . . ?
C19 Si1 C13 104.6(2) . . ?
N1 Si1 C25 105.24(19) . . ?
C19 Si1 C25 116.2(2) . . ?
C13 Si1 C25 104.1(2) . . ?
C1 N1 Si1 119.3(3) . . ?
C1 N1 Ge1 117.9(3) . . ?
Si1 N1 Ge1 121.5(2) . . ?
C6 C1 C2 121.0(4) . . ?
C6 C1 N1 119.6(4) . . ?
C2 C1 N1 119.4(4) . . ?
C14 C13 C18 117.4(4) . . ?
C14 C13 Si1 121.4(4) . . ?
C18 C13 Si1 121.2(4) . . ?
C3 C2 C1 118.8(5) . . ?
C3 C2 C7 118.5(5) . . ?
C1 C2 C7 122.7(4) . . ?
C27 C26 C31 118.3(5) . . ?
C27 C26 P1 121.0(4) . . ?
C31 C26 P1 120.7(4) . . ?
P1 C25 Si1 122.8(2) . . ?
C1 C6 C5 117.4(5) . . ?
C1 C6 C10 123.8(4) . . ?
C5 C6 C10 118.8(5) . . ?
C37 C32 C33 118.1(5) . . ?
C37 C32 P1 119.3(4) . . ?
C33 C32 P1 122.4(5) . . ?
C20 C19 C24 116.3(5) . . ?
C20 C19 Si1 120.6(4) . . ?
C24 C19 Si1 122.6(4) . . ?
C21 C20 C19 123.0(5) . . ?
C17 C18 C13 120.7(5) . . ?
C6 C10 C12 113.7(4) . . ?
C6 C10 C11 109.5(5) . . ?
C12 C10 C11 110.5(4) . . ?
C2 C7 C8 111.8(5) . . ?
C2 C7 C9 110.9(5) . . ?
C8 C7 C9 109.9(5) . . ?
C4 C5 C6 121.3(5) . . ?
C20 C21 C22 119.0(5) . . ?
C15 C16 C17 119.2(5) . . ?
C13 C14 C15 121.7(5) . . ?
C28 C27 C26 121.1(5) . . ?
C16 C17 C18 120.7(5) . . ?
C4 C3 C2 120.4(5) . . ?
C26 C31 C30 120.4(6) . . ?
C23 C24 C19 121.2(5) . . ?
C16 C15 C14 120.3(5) . . ?
C5 C4 C3 121.0(5) . . ?
C29 C30 C31 119.7(6) . . ?
C30 C29 C28 120.5(6) . . ?
C23 C22 C21 119.7(5) . . ?
C22 C23 C24 120.8(6) . . ?
C27 C28 C29 119.9(6) . . ?
C32 C37 C36 122.6(6) . . ?
C34 C33 C32 120.4(7) . . ?
C35 C36 C37 119.3(7) . . ?
C36 C35 C34 119.7(6) . . ?
C33 C34 C35 119.8(7) . . ?

loop_
_geom_bond_atom_site_label_1
_geom_bond_atom_site_label_2
_geom_bond_distance
_geom_bond_site_symmetry_2
_geom_bond_publ_flag
Ge1 N1 1.859(4) . ?
Ge1 Ni1 2.2828(10) . ?
Ge1 Br1 2.3324(9) . ?
Ge1 Br2 2.3608(8) . ?
Br3 Ni1 2.3395(10) . ?
Br3 Ni1 2.3820(11) 2_655 ?
Ni1 P1 2.1679(14) . ?
P1 C25 1.830(5) . ?
P1 C26 1.832(5) . ?
P1 C32 1.841(5) . ?
Si1 N1 1.748(4) . ?
Si1 C19 1.871(5) . ?
Si1 C13 1.891(5) . ?
Si1 C25 1.896(5) . ?
N1 C1 1.440(6) . ?
C1 C6 1.408(7) . ?
C1 C2 1.421(7) . ?
C13 C14 1.384(7) . ?
C13 C18 1.401(7) . ?
C2 C3 1.387(7) . ?
C2 C7 1.522(7) . ?
C26 C27 1.390(7) . ?
C26 C31 1.391(8) . ?
C6 C5 1.415(7) . ?
C6 C10 1.508(8) . ?
C32 C37 1.362(8) . ?
C32 C33 1.415(9) . ?
C19 C20 1.391(7) . ?
C19 C24 1.408(7) . ?
C20 C21 1.379(7) . ?
C18 C17 1.394(7) . ?
C10 C12 1.535(8) . ?
C10 C11 1.557(8) . ?
C7 C8 1.529(7) . ?
C7 C9 1.534(8) . ?
C5 C4 1.363(9) . ?
C21 C22 1.398(9) . ?
C16 C15 1.371(8) . ?
C16 C17 1.383(8) . ?
C14 C15 1.394(7) . ?
C27 C28 1.367(8) . ?
C3 C4 1.385(9) . ?
C31 C30 1.401(8) . ?
C24 C23 1.384(8) . ?
C30 C29 1.358(9) . ?
C29 C28 1.386(9) . ?
C22 C23 1.367(9) . ?
C37 C36 1.375(9) . ?
C33 C34 1.362(10) . ?
C36 C35 1.370(11) . ?
C35 C34 1.415(11) . ?
